data_4084242
loop_
_publ_author_name
'Hirotsu, Masakazu'
'Santo, Kiyokazu'
'Tsuboi, Chiaki'
'Kinoshita, Isamu'

_publ_section_title
;
 Diiron Carbonyl Complexes Bearing an N,C,S-Pincer Ligand: Reactivity
 toward Phosphines, Heterolytic Fe--Fe Cleavage, and Electrocatalytic
 Proton Reduction
;
_journal_issue 16
_journal_name_full Organometallics
_journal_page_first 4260
_journal_paper_doi 10.1021/om500558h
_journal_volume 33
_journal_year 2014
_chemical_formula_moiety 'C34 H33 Fe N O P2 S'
_chemical_formula_sum 'C34 H33 Fe N O P2 S'
_chemical_formula_weight 621.47
_chemical_name_systematic ' ?'
_space_group_IT_number 2
_symmetry_cell_setting triclinic
_symmetry_space_group_name_Hall '-P 1'
_symmetry_space_group_name_H-M 'P -1'
_atom_sites_solution_hydrogens difmap
_atom_sites_solution_primary direct
_atom_sites_solution_secondary difmap
_audit_creation_method SHELXL-97
_cell_angle_alpha 86.390(7)
_cell_angle_beta 71.960(6)
_cell_angle_gamma 70.393(5)
_cell_formula_units_Z 2
_cell_length_a 10.1007(4)
_cell_length_b 10.7986(7)
_cell_length_c 15.3504(10)
_cell_measurement_reflns_used 5820
_cell_measurement_temperature 193
_cell_measurement_theta_max 27.4816
_cell_measurement_theta_min 4.0107
_cell_volume 1498.13(17)
_computing_cell_refinement 'CrystalClear (Rigaku Inc., 2007)'
_computing_data_collection 'CrystalClear (Rigaku Inc., 2007)'
_computing_data_reduction 'CrystalClear (Rigaku Inc., 2007)'
_computing_molecular_graphics 'Ortep-3 for Windows (Farrugia, 1997)'
_computing_publication_material SHELXL97
_computing_structure_refinement 'SHELXL-97 (Sheldrick, 1997)'
_computing_structure_solution 'SIR97 (Altomare <i>et al.</i>,  1999)'
_diffrn_ambient_temperature 193
_diffrn_detector_area_resol_mean 14.6306
_diffrn_measured_fraction_theta_full 0.948
_diffrn_measured_fraction_theta_max 0.931
_diffrn_measurement_details
;
scan:
    Number of images: 360
               Slice: -80.0000 - 100.0000
         Image width: 0.5000
            Exp time: 10.0000
       Rotation axis: Phi
               Omega: 0.0000
                 Chi: 0.0000
                 Phi: 0.0000
                 XTD: 35.2445
              2theta: 9.5167
scan:
    Number of images: 100
               Slice: -30.0000 - 20.0000
         Image width: 0.5000
            Exp time: 10.0000
       Rotation axis: Omega
               Omega: 0.0000
                 Chi: 90.0000
                 Phi: 0.0000
                 XTD: 35.2445
              2theta: 9.5167
scan:
    Number of images: 100
               Slice: -30.0000 - 20.0000
         Image width: 0.5000
            Exp time: 10.0000
       Rotation axis: Omega
               Omega: 0.0000
                 Chi: 90.0000
                 Phi: 90.0000
                 XTD: 35.2445
              2theta: 9.5167
scan:
    Number of images: 100
               Slice: -30.0000 - 20.0000
         Image width: 0.5000
            Exp time: 10.0000
       Rotation axis: Omega
               Omega: 0.0000
                 Chi: 90.0000
                 Phi: 180.0000
                 XTD: 35.2445
              2theta: 9.5167
;
_diffrn_measurement_device 'Mercury CCD (2x2 bin mode)'
_diffrn_measurement_device_details 'AFC7: Eulerian 3-circle'
_diffrn_measurement_device_type 'Rigaku/MSC Mercury CCD'
_diffrn_measurement_method '\w or \f'
_diffrn_radiation_detector CCD
_diffrn_radiation_monochromator 'Graphite Monochromator'
_diffrn_radiation_source 'Rotating Anode'
_diffrn_radiation_type MoK\a
_diffrn_radiation_wavelength 0.710747
_diffrn_reflns_av_R_equivalents 0.0232
_diffrn_reflns_av_unetI/netI 0.0384
_diffrn_reflns_limit_h_max 12
_diffrn_reflns_limit_h_min -13
_diffrn_reflns_limit_k_max 13
_diffrn_reflns_limit_k_min -13
_diffrn_reflns_limit_l_max 16
_diffrn_reflns_limit_l_min -19
_diffrn_reflns_number 14355
_diffrn_reflns_reduction_process 'Lp corrections applied'
_diffrn_reflns_theta_full 25.00
_diffrn_reflns_theta_max 27.49
_diffrn_reflns_theta_min 4.01
_diffrn_source_current 150.0000
_diffrn_source_power 6.0000
_diffrn_source_voltage 40.0000
_exptl_absorpt_coefficient_mu 0.708
_exptl_absorpt_correction_T_max 0.9262
_exptl_absorpt_correction_T_min 0.8484
_exptl_absorpt_correction_type multi-scan
_exptl_absorpt_process_details '(Jacobson, 1998)'
_exptl_crystal_colour 'Red Brown'
_exptl_crystal_density_diffrn 1.378
_exptl_crystal_density_method 'not measured'
_exptl_crystal_description Prism
_exptl_crystal_F_000 648
_exptl_crystal_size_max 0.24
_exptl_crystal_size_mid 0.21
_exptl_crystal_size_min 0.11
_refine_diff_density_max 0.379
_refine_diff_density_min -0.308
_refine_diff_density_rms 0.054
_refine_ls_extinction_method none
_refine_ls_goodness_of_fit_ref 1.037
_refine_ls_hydrogen_treatment refall
_refine_ls_matrix_type full
_refine_ls_number_parameters 493
_refine_ls_number_reflns 6400
_refine_ls_number_restraints 0
_refine_ls_restrained_S_all 1.037
_refine_ls_R_factor_all 0.0488
_refine_ls_R_factor_gt 0.0360
_refine_ls_shift/su_max 0.001
_refine_ls_shift/su_mean 0.000
_refine_ls_structure_factor_coef Fsqd
_refine_ls_weighting_details 'calc w=1/[\s^2^(Fo^2^)+(0.0381P)^2^+0.3820P] where P=(Fo^2^+2Fc^2^)/3'
_refine_ls_weighting_scheme calc
_refine_ls_wR_factor_gt 0.0775
_refine_ls_wR_factor_ref 0.0842
_reflns_number_gt 5204
_reflns_number_total 6400
_reflns_threshold_expression >2sigma(I)
_cod_data_source_file om500558h_si_002.cif
_cod_data_source_block 4
_cod_depositor_comments
;
The following automatic conversions were performed:

'_exptl_absorpt_correction_type' value 'Multi-scan' changed to
'multi-scan' according to
/usr/data/users/saulius/crontab/automatic-downloads/rss-feeds/ACS/lib/dictionaries/cif_core.dic
dictionary named 'cif_core.dic' version 2.4.2 from 2011-04-26.

Automatic conversion script
Id: cif_fix_values 2281 2013-09-26 08:29:07Z andrius 

 Adding full bibliography for 4084240--4084243.cif.
;
_cod_original_cell_volume 1498.13(15)
_cod_original_sg_symbol_H-M P-1
_cod_database_code 4084242

loop_
_symmetry_equiv_pos_as_xyz
'x, y, z'
'-x, -y, -z'

loop_
_atom_site_label
_atom_site_type_symbol
_atom_site_fract_x
_atom_site_fract_y
_atom_site_fract_z
_atom_site_U_iso_or_equiv
_atom_site_adp_type
_atom_site_occupancy
_atom_site_symmetry_multiplicity
_atom_site_calc_flag
C1 C 0.2716(2) 0.67059(18) 0.89043(14) 0.0267(4) Uani 1 1 d
C2 C 0.1408(2) 0.6408(2) 0.92718(16) 0.0334(5) Uani 1 1 d
C3 C 0.0835(2) 0.6280(2) 1.02005(17) 0.0407(6) Uani 1 1 d
C4 C 0.1545(3) 0.6478(2) 1.07938(17) 0.0418(6) Uani 1 1 d
C5 C 0.2834(3) 0.6767(2) 1.04427(15) 0.0361(5) Uani 1 1 d
C6 C 0.3476(2) 0.68618(18) 0.94992(14) 0.0281(4) Uani 1 1 d
C7 C 0.51576(19) 0.80184(18) 0.84536(13) 0.0226(4) Uani 1 1 d
C8 C 0.4852(2) 0.72076(18) 0.91980(13) 0.0266(4) Uani 1 1 d
C9 C 0.5840(3) 0.6779(2) 0.97151(15) 0.0355(5) Uani 1 1 d
C10 C 0.7034(3) 0.7203(2) 0.95656(16) 0.0390(6) Uani 1 1 d
C11 C 0.7224(2) 0.8137(2) 0.89355(16) 0.0357(5) Uani 1 1 d
C12 C 0.6285(2) 0.85514(19) 0.83939(13) 0.0260(4) Uani 1 1 d
C13 C 0.6385(2) 0.95579(19) 0.77209(14) 0.0269(4) Uani 1 1 d
C14 C 0.7176(2) 1.0413(2) 0.76586(17) 0.0381(5) Uani 1 1 d
C15 C 0.7168(2) 1.1342(2) 0.70032(18) 0.0438(6) Uani 1 1 d
C16 C 0.6364(2) 1.1408(2) 0.64141(17) 0.0380(5) Uani 1 1 d
C17 C 0.5586(2) 1.0557(2) 0.65019(14) 0.0284(4) Uani 1 1 d
C18 C 0.3863(2) 0.8750(2) 0.63802(14) 0.0280(4) Uani 1 1 d
C19 C 0.6337(3) 0.5915(3) 0.56779(18) 0.0429(6) Uani 1 1 d
C20 C 0.7064(3) 0.5280(2) 0.73214(19) 0.0427(6) Uani 1 1 d
C21 C 0.8136(2) 0.71423(19) 0.61589(14) 0.0279(4) Uani 1 1 d
C22 C 0.9233(2) 0.6871(2) 0.65847(16) 0.0356(5) Uani 1 1 d
C23 C 1.0397(2) 0.7354(2) 0.62495(18) 0.0434(6) Uani 1 1 d
C24 C 1.0487(3) 0.8108(3) 0.54914(19) 0.0463(6) Uani 1 1 d
C25 C 0.9415(3) 0.8381(3) 0.50597(18) 0.0446(6) Uani 1 1 d
C26 C 0.8243(2) 0.7914(2) 0.53948(15) 0.0349(5) Uani 1 1 d
C27 C 0.0648(2) 0.9837(2) 0.81123(19) 0.0353(5) Uani 1 1 d
C28 C 0.1989(3) 1.0166(2) 0.94004(14) 0.0330(5) Uani 1 1 d
C29 C 0.2288(2) 1.16016(18) 0.77861(13) 0.0244(4) Uani 1 1 d
C30 C 0.2969(2) 1.2309(2) 0.81217(15) 0.0304(4) Uani 1 1 d
C31 C 0.2999(2) 1.3529(2) 0.77974(17) 0.0397(5) Uani 1 1 d
C32 C 0.2350(3) 1.4054(2) 0.71296(18) 0.0456(6) Uani 1 1 d
C33 C 0.1681(3) 1.3371(2) 0.67794(16) 0.0405(6) Uani 1 1 d
C34 C 0.1653(2) 1.2151(2) 0.71039(15) 0.0316(5) Uani 1 1 d
N1 N 0.55708(16) 0.96462(15) 0.71456(11) 0.0227(3) Uani 1 1 d
O1 O 0.34474(19) 0.89805(18) 0.57409(11) 0.0498(4) Uani 1 1 d
P1 P 0.64719(5) 0.66985(5) 0.66524(4) 0.02625(12) Uani 1 1 d
P2 P 0.23757(5) 0.99554(5) 0.81696(3) 0.02167(12) Uani 1 1 d
S1 S 0.32993(5) 0.68487(5) 0.77071(3) 0.02727(12) Uani 1 1 d
Fe1 Fe 0.44381(3) 0.84054(2) 0.736613(17) 0.01999(8) Uani 1 1 d
H2 H 0.090(2) 0.632(2) 0.8857(16) 0.040(6) Uiso 1 1 d
H3 H -0.007(3) 0.609(2) 1.0446(17) 0.045(7) Uiso 1 1 d
H4 H 0.114(2) 0.645(2) 1.1434(17) 0.041(6) Uiso 1 1 d
H5 H 0.331(2) 0.692(2) 1.0845(16) 0.043(7) Uiso 1 1 d
H9 H 0.572(2) 0.616(2) 1.0150(14) 0.023(5) Uiso 1 1 d
H10 H 0.773(3) 0.684(2) 0.9897(16) 0.050(7) Uiso 1 1 d
H11 H 0.801(2) 0.850(2) 0.8838(14) 0.033(6) Uiso 1 1 d
H14 H 0.767(3) 1.036(2) 0.8075(16) 0.044(7) Uiso 1 1 d
H15 H 0.766(3) 1.195(3) 0.6978(18) 0.055(7) Uiso 1 1 d
H16 H 0.631(2) 1.203(2) 0.5968(16) 0.042(6) Uiso 1 1 d
H17 H 0.504(2) 1.059(2) 0.6095(14) 0.029(5) Uiso 1 1 d
H19A H 0.617(3) 0.655(3) 0.5195(19) 0.059(8) Uiso 1 1 d
H19B H 0.556(3) 0.559(3) 0.5878(18) 0.054(8) Uiso 1 1 d
H19C H 0.723(3) 0.518(3) 0.5424(19) 0.060(8) Uiso 1 1 d
H20A H 0.629(3) 0.494(2) 0.7563(18) 0.052(8) Uiso 1 1 d
H20B H 0.729(3) 0.555(3) 0.7835(19) 0.055(8) Uiso 1 1 d
H20C H 0.800(3) 0.459(2) 0.6911(17) 0.051(7) Uiso 1 1 d
H22 H 0.918(2) 0.638(2) 0.7096(15) 0.032(6) Uiso 1 1 d
H23 H 1.111(3) 0.720(2) 0.6529(18) 0.057(8) Uiso 1 1 d
H24 H 1.127(3) 0.851(3) 0.5260(18) 0.060(8) Uiso 1 1 d
H25 H 0.941(3) 0.894(3) 0.4554(18) 0.055(8) Uiso 1 1 d
H26 H 0.749(2) 0.814(2) 0.5106(15) 0.041(6) Uiso 1 1 d
H27A H -0.015(3) 1.061(2) 0.8385(16) 0.037(6) Uiso 1 1 d
H27B H 0.057(3) 0.905(3) 0.8434(17) 0.046(7) Uiso 1 1 d
H27C H 0.070(3) 0.970(3) 0.747(2) 0.057(8) Uiso 1 1 d
H28A H 0.111(3) 1.093(2) 0.9652(16) 0.042(6) Uiso 1 1 d
H28B H 0.278(3) 1.031(2) 0.9516(16) 0.047(7) Uiso 1 1 d
H28C H 0.177(3) 0.943(2) 0.9669(17) 0.046(7) Uiso 1 1 d
H30 H 0.341(2) 1.195(2) 0.8570(15) 0.030(6) Uiso 1 1 d
H31 H 0.349(3) 1.403(3) 0.8070(18) 0.064(8) Uiso 1 1 d
H32 H 0.241(3) 1.485(3) 0.6912(18) 0.058(8) Uiso 1 1 d
H33 H 0.125(3) 1.372(2) 0.6328(17) 0.047(7) Uiso 1 1 d
H34 H 0.119(2) 1.168(2) 0.6850(15) 0.035(6) Uiso 1 1 d

loop_
_atom_site_aniso_label
_atom_site_aniso_U_11
_atom_site_aniso_U_22
_atom_site_aniso_U_33
_atom_site_aniso_U_23
_atom_site_aniso_U_13
_atom_site_aniso_U_12
C1 0.0286(10) 0.0179(9) 0.0296(11) 0.0027(8) -0.0036(9) -0.0077(8)
C2 0.0296(11) 0.0252(11) 0.0400(13) 0.0037(9) -0.0040(10) -0.0091(9)
C3 0.0301(12) 0.0266(11) 0.0496(15) 0.0091(10) 0.0042(11) -0.0058(9)
C4 0.0429(13) 0.0311(12) 0.0301(13) 0.0092(10) 0.0051(11) -0.0020(10)
C5 0.0443(13) 0.0273(11) 0.0271(11) 0.0056(9) -0.0069(10) -0.0045(10)
C6 0.0332(11) 0.0188(9) 0.0266(10) 0.0035(8) -0.0054(9) -0.0055(8)
C7 0.0222(9) 0.0216(9) 0.0237(10) -0.0018(8) -0.0083(8) -0.0051(8)
C8 0.0313(10) 0.0223(10) 0.0241(10) -0.0017(8) -0.0094(9) -0.0047(8)
C9 0.0441(13) 0.0303(11) 0.0279(11) 0.0027(10) -0.0147(10) -0.0041(10)
C10 0.0385(12) 0.0433(13) 0.0366(12) -0.0027(10) -0.0236(11) -0.0037(10)
C11 0.0311(11) 0.0419(13) 0.0393(13) -0.0067(10) -0.0169(10) -0.0117(10)
C12 0.0235(9) 0.0274(10) 0.0284(11) -0.0042(8) -0.0093(8) -0.0080(8)
C13 0.0190(9) 0.0276(10) 0.0334(11) -0.0048(9) -0.0042(8) -0.0091(8)
C14 0.0296(11) 0.0404(13) 0.0515(15) -0.0036(11) -0.0133(11) -0.0187(10)
C15 0.0354(12) 0.0399(14) 0.0591(17) -0.0024(12) -0.0043(12) -0.0248(11)
C16 0.0344(12) 0.0309(12) 0.0430(14) 0.0036(11) 0.0025(10) -0.0172(10)
C17 0.0257(10) 0.0275(11) 0.0283(11) 0.0019(9) -0.0016(9) -0.0104(8)
C18 0.0290(10) 0.0307(11) 0.0273(11) 0.0018(9) -0.0073(9) -0.0150(9)
C19 0.0434(14) 0.0450(15) 0.0407(14) -0.0152(12) -0.0041(12) -0.0201(13)
C20 0.0400(14) 0.0272(12) 0.0494(16) 0.0059(11) -0.0058(12) -0.0050(11)
C21 0.0231(9) 0.0251(10) 0.0304(11) -0.0033(8) -0.0028(8) -0.0057(8)
C22 0.0310(11) 0.0325(12) 0.0389(13) 0.0024(10) -0.0099(10) -0.0058(9)
C23 0.0272(11) 0.0441(14) 0.0580(16) -0.0052(12) -0.0163(12) -0.0064(10)
C24 0.0310(12) 0.0478(15) 0.0571(17) -0.0029(13) -0.0019(12) -0.0190(11)
C25 0.0421(13) 0.0514(15) 0.0387(14) 0.0056(12) -0.0033(11) -0.0224(12)
C26 0.0313(11) 0.0411(13) 0.0305(12) 0.0002(10) -0.0062(10) -0.0125(10)
C27 0.0224(10) 0.0323(12) 0.0523(15) 0.0015(12) -0.0109(10) -0.0108(10)
C28 0.0364(12) 0.0300(12) 0.0236(11) -0.0016(9) -0.0018(9) -0.0060(10)
C29 0.0212(9) 0.0231(10) 0.0238(10) -0.0006(8) -0.0006(8) -0.0067(8)
C30 0.0293(10) 0.0281(11) 0.0311(11) -0.0036(9) -0.0046(9) -0.0096(9)
C31 0.0403(12) 0.0280(12) 0.0468(14) -0.0073(10) -0.0031(11) -0.0144(10)
C32 0.0539(15) 0.0245(12) 0.0502(15) 0.0046(11) -0.0049(12) -0.0133(11)
C33 0.0453(14) 0.0326(12) 0.0341(13) 0.0074(10) -0.0101(11) -0.0041(10)
C34 0.0318(11) 0.0278(11) 0.0319(12) 0.0006(9) -0.0080(9) -0.0071(9)
N1 0.0186(7) 0.0228(8) 0.0254(8) -0.0019(7) -0.0028(7) -0.0083(6)
O1 0.0602(11) 0.0687(12) 0.0328(9) 0.0097(8) -0.0274(9) -0.0265(9)
P1 0.0262(3) 0.0245(3) 0.0262(3) -0.0019(2) -0.0045(2) -0.0089(2)
P2 0.0199(2) 0.0227(2) 0.0233(3) 0.0013(2) -0.0057(2) -0.00917(19)
S1 0.0320(3) 0.0284(3) 0.0271(3) 0.0011(2) -0.0074(2) -0.0185(2)
Fe1 0.02036(14) 0.02196(15) 0.02001(15) 0.00081(11) -0.00650(11) -0.00972(11)

loop_
_atom_type_symbol
_atom_type_description
_atom_type_scat_dispersion_real
_atom_type_scat_dispersion_imag
_atom_type_scat_source
C C 0.0033 0.0016 'International Tables Vol C Tables 4.2.6.8 and 6.1.1.4'
H H 0.0000 0.0000 'International Tables Vol C Tables 4.2.6.8 and 6.1.1.4'
N N 0.0061 0.0033 'International Tables Vol C Tables 4.2.6.8 and 6.1.1.4'
O O 0.0106 0.0060 'International Tables Vol C Tables 4.2.6.8 and 6.1.1.4'
P P 0.1023 0.0942 'International Tables Vol C Tables 4.2.6.8 and 6.1.1.4'
S S 0.1246 0.1234 'International Tables Vol C Tables 4.2.6.8 and 6.1.1.4'
Fe Fe 0.3463 0.8444 'International Tables Vol C Tables 4.2.6.8 and 6.1.1.4'

loop_
_geom_angle_atom_site_label_1
_geom_angle_atom_site_label_2
_geom_angle_atom_site_label_3
_geom_angle
C2 C1 C6 119.11(19)
C2 C1 S1 116.41(16)
C6 C1 S1 124.49(15)
C3 C2 C1 121.7(2)
C3 C2 H2 120.5(14)
C1 C2 H2 117.7(14)
C2 C3 C4 119.6(2)
C2 C3 H3 121.1(14)
C4 C3 H3 119.3(14)
C5 C4 C3 119.3(2)
C5 C4 H4 119.7(14)
C3 C4 H4 120.9(14)
C4 C5 C6 122.7(2)
C4 C5 H5 119.8(15)
C6 C5 H5 117.5(15)
C5 C6 C1 117.5(2)
C5 C6 C8 118.12(19)
C1 C6 C8 124.26(18)
C8 C7 C12 116.55(16)
C8 C7 Fe1 131.23(14)
C12 C7 Fe1 111.82(14)
C9 C8 C7 118.84(19)
C9 C8 C6 118.16(19)
C7 C8 C6 122.86(16)
C10 C9 C8 122.1(2)
C10 C9 H9 118.3(12)
C8 C9 H9 119.5(12)
C11 C10 C9 119.63(19)
C11 C10 H10 120.4(15)
C9 C10 H10 119.9(15)
C10 C11 C12 119.3(2)
C10 C11 H11 122.2(12)
C12 C11 H11 118.5(13)
C11 C12 C7 122.34(19)
C11 C12 C13 123.10(18)
C7 C12 C13 114.56(16)
N1 C13 C14 120.47(19)
N1 C13 C12 113.96(16)
C14 C13 C12 125.53(18)
C15 C14 C13 120.4(2)
C15 C14 H14 120.9(15)
C13 C14 H14 118.6(15)
C16 C15 C14 118.7(2)
C16 C15 H15 120.4(15)
C14 C15 H15 120.7(15)
C17 C16 C15 119.2(2)
C17 C16 H16 118.8(15)
C15 C16 H16 122.0(15)
N1 C17 C16 122.9(2)
N1 C17 H17 117.5(13)
C16 C17 H17 119.6(13)
O1 C18 Fe1 178.30(18)
P1 C19 H19A 111.2(15)
P1 C19 H19B 109.2(16)
H19A C19 H19B 109(2)
P1 C19 H19C 110.2(16)
H19A C19 H19C 110(2)
H19B C19 H19C 108(2)
P1 C20 H20A 109.3(15)
P1 C20 H20B 109.8(15)
H20A C20 H20B 107(2)
P1 C20 H20C 109.4(14)
H20A C20 H20C 112(2)
H20B C20 H20C 109(2)
C26 C21 C22 118.2(2)
C26 C21 P1 119.29(15)
C22 C21 P1 122.10(17)
C23 C22 C21 120.6(2)
C23 C22 H22 119.2(14)
C21 C22 H22 120.2(14)
C24 C23 C22 120.4(2)
C24 C23 H23 118.2(17)
C22 C23 H23 121.3(17)
C23 C24 C25 119.8(2)
C23 C24 H24 122.2(15)
C25 C24 H24 118.0(15)
C24 C25 C26 120.2(2)
C24 C25 H25 122.4(16)
C26 C25 H25 117.2(16)
C25 C26 C21 120.9(2)
C25 C26 H26 119.4(14)
C21 C26 H26 119.7(14)
P2 C27 H27A 110.1(13)
P2 C27 H27B 104.4(13)
H27A C27 H27B 113(2)
P2 C27 H27C 111.0(15)
H27A C27 H27C 110.4(19)
H27B C27 H27C 108(2)
P2 C28 H28A 110.6(13)
P2 C28 H28B 109.4(15)
H28A C28 H28B 108(2)
P2 C28 H28C 107.3(15)
H28A C28 H28C 106(2)
H28B C28 H28C 115(2)
C34 C29 C30 117.98(19)
C34 C29 P2 121.76(15)
C30 C29 P2 120.07(15)
C31 C30 C29 121.2(2)
C31 C30 H30 119.9(13)
C29 C30 H30 118.9(13)
C32 C31 C30 119.6(2)
C32 C31 H31 121.1(15)
C30 C31 H31 119.3(15)
C31 C32 C33 120.5(2)
C31 C32 H32 118.1(16)
C33 C32 H32 121.4(16)
C32 C33 C34 119.9(2)
C32 C33 H33 120.9(15)
C34 C33 H33 119.3(15)
C33 C34 C29 120.9(2)
C33 C34 H34 119.2(13)
C29 C34 H34 119.9(13)
C17 N1 C13 118.24(17)
C17 N1 Fe1 126.58(13)
C13 N1 Fe1 115.17(13)
C20 P1 C19 101.30(14)
C20 P1 C21 103.46(11)
C19 P1 C21 103.04(11)
C20 P1 Fe1 117.96(9)
C19 P1 Fe1 114.95(9)
C21 P1 Fe1 114.14(6)
C29 P2 C28 102.03(10)
C29 P2 C27 102.94(10)
C28 P2 C27 101.43(12)
C29 P2 Fe1 112.63(6)
C28 P2 Fe1 119.40(8)
C27 P2 Fe1 116.16(8)
C1 S1 Fe1 109.43(7)
C18 Fe1 C7 177.96(8)
C18 Fe1 N1 96.28(8)
C7 Fe1 N1 82.17(7)
C18 Fe1 P2 89.94(7)
C7 Fe1 P2 91.42(5)
N1 Fe1 P2 91.66(5)
C18 Fe1 P1 93.18(7)
C7 Fe1 P1 85.58(5)
N1 Fe1 P1 92.41(5)
P2 Fe1 P1 174.58(2)
C18 Fe1 S1 89.27(7)
C7 Fe1 S1 92.22(6)
N1 Fe1 S1 173.82(5)
P2 Fe1 S1 91.07(2)
P1 Fe1 S1 84.54(2)

loop_
_geom_bond_atom_site_label_1
_geom_bond_atom_site_label_2
_geom_bond_distance
C1 C2 1.403(3)
C1 C6 1.411(3)
C1 S1 1.762(2)
C2 C3 1.380(3)
C2 H2 0.96(2)
C3 C4 1.386(4)
C3 H3 0.96(2)
C4 C5 1.379(3)
C4 H4 0.94(2)
C5 C6 1.405(3)
C5 H5 0.95(2)
C6 C8 1.488(3)
C7 C8 1.416(3)
C7 C12 1.416(3)
C7 Fe1 1.9872(17)
C8 C9 1.405(3)
C9 C10 1.380(3)
C9 H9 0.92(2)
C10 C11 1.372(3)
C10 H10 0.96(2)
C11 C12 1.395(3)
C11 H11 0.97(2)
C12 C13 1.458(3)
C13 N1 1.361(2)
C13 C14 1.392(3)
C14 C15 1.376(3)
C14 H14 0.91(2)
C15 C16 1.374(3)
C15 H15 0.94(3)
C16 C17 1.373(3)
C16 H16 0.93(2)
C17 N1 1.350(2)
C17 H17 0.95(2)
C18 O1 1.164(2)
C18 Fe1 1.7591(19)
C19 P1 1.826(2)
C19 H19A 0.99(3)
C19 H19B 0.93(3)
C19 H19C 0.96(3)
C20 P1 1.824(2)
C20 H20A 0.93(3)
C20 H20B 0.97(3)
C20 H20C 1.03(3)
C21 C26 1.393(3)
C21 C22 1.396(3)
C21 P1 1.827(2)
C22 C23 1.386(3)
C22 H22 0.92(2)
C23 C24 1.375(4)
C23 H23 0.92(2)
C24 C25 1.380(3)
C24 H24 0.98(3)
C25 C26 1.383(3)
C25 H25 0.95(3)
C26 H26 0.95(2)
C27 P2 1.820(2)
C27 H27A 0.95(2)
C27 H27B 0.97(3)
C27 H27C 0.98(3)
C28 P2 1.820(2)
C28 H28A 0.98(2)
C28 H28B 0.93(2)
C28 H28C 0.93(3)
C29 C34 1.393(3)
C29 C30 1.395(3)
C29 P2 1.819(2)
C30 C31 1.385(3)
C30 H30 0.93(2)
C31 C32 1.377(3)
C31 H31 1.03(3)
C32 C33 1.378(3)
C32 H32 0.92(3)
C33 C34 1.385(3)
C33 H33 0.92(2)
C34 H34 0.96(2)
N1 Fe1 1.9876(15)
P1 Fe1 2.2665(6)
P2 Fe1 2.2341(6)
S1 Fe1 2.2884(5)

loop_
_geom_torsion_atom_site_label_1
_geom_torsion_atom_site_label_2
_geom_torsion_atom_site_label_3
_geom_torsion_atom_site_label_4
_geom_torsion
C6 C1 C2 C3 0.9(3)
S1 C1 C2 C3 -179.54(16)
C1 C2 C3 C4 1.4(3)
C2 C3 C4 C5 -1.6(3)
C3 C4 C5 C6 -0.5(3)
C4 C5 C6 C1 2.7(3)
C4 C5 C6 C8 178.69(19)
C2 C1 C6 C5 -2.9(3)
S1 C1 C6 C5 177.58(15)
C2 C1 C6 C8 -178.54(18)
S1 C1 C6 C8 1.9(3)
C12 C7 C8 C9 -12.0(3)
Fe1 C7 C8 C9 159.96(16)
C12 C7 C8 C6 163.64(17)
Fe1 C7 C8 C6 -24.4(3)
C5 C6 C8 C9 32.3(3)
C1 C6 C8 C9 -152.00(19)
C5 C6 C8 C7 -143.36(19)
C1 C6 C8 C7 32.3(3)
C7 C8 C9 C10 5.1(3)
C6 C8 C9 C10 -170.8(2)
C8 C9 C10 C11 4.3(3)
C9 C10 C11 C12 -6.0(3)
C10 C11 C12 C7 -1.6(3)
C10 C11 C12 C13 178.7(2)
C8 C7 C12 C11 10.6(3)
Fe1 C7 C12 C11 -162.90(16)
C8 C7 C12 C13 -169.62(17)
Fe1 C7 C12 C13 16.9(2)
C11 C12 C13 N1 168.17(18)
C7 C12 C13 N1 -11.6(2)
C11 C12 C13 C14 -14.1(3)
C7 C12 C13 C14 166.1(2)
N1 C13 C14 C15 -1.2(3)
C12 C13 C14 C15 -178.8(2)
C13 C14 C15 C16 0.0(4)
C14 C15 C16 C17 0.6(3)
C15 C16 C17 N1 0.0(3)
C26 C21 C22 C23 -0.3(3)
P1 C21 C22 C23 -172.47(17)
C21 C22 C23 C24 -0.1(4)
C22 C23 C24 C25 -0.2(4)
C23 C24 C25 C26 0.9(4)
C24 C25 C26 C21 -1.3(4)
C22 C21 C26 C25 1.0(3)
P1 C21 C26 C25 173.37(18)
C34 C29 C30 C31 0.8(3)
P2 C29 C30 C31 175.84(16)
C29 C30 C31 C32 -0.2(3)
C30 C31 C32 C33 -0.4(4)
C31 C32 C33 C34 0.4(4)
C32 C33 C34 C29 0.3(3)
C30 C29 C34 C33 -0.9(3)
P2 C29 C34 C33 -175.80(17)
C16 C17 N1 C13 -1.2(3)
C16 C17 N1 Fe1 177.80(16)
C14 C13 N1 C17 1.7(3)
C12 C13 N1 C17 179.60(16)
C14 C13 N1 Fe1 -177.32(16)
C12 C13 N1 Fe1 0.5(2)
C26 C21 P1 C20 160.51(18)
C22 C21 P1 C20 -27.4(2)
C26 C21 P1 C19 55.3(2)
C22 C21 P1 C19 -132.65(19)
C26 C21 P1 Fe1 -70.02(18)
C22 C21 P1 Fe1 102.03(17)
C34 C29 P2 C28 -140.79(17)
C30 C29 P2 C28 44.40(18)
C34 C29 P2 C27 -35.91(19)
C30 C29 P2 C27 149.28(17)
C34 C29 P2 Fe1 89.96(16)
C30 C29 P2 Fe1 -84.85(16)
C2 C1 S1 Fe1 146.64(14)
C6 C1 S1 Fe1 -33.78(18)
O1 C18 Fe1 C7 -174(5)
O1 C18 Fe1 N1 -134(6)
O1 C18 Fe1 P2 -42(6)
O1 C18 Fe1 P1 133(6)
O1 C18 Fe1 S1 49(6)
C8 C7 Fe1 C18 -145(2)
C12 C7 Fe1 C18 28(2)
C8 C7 Fe1 N1 174.85(19)
C12 C7 Fe1 N1 -12.86(13)
C8 C7 Fe1 P2 83.37(18)
C12 C7 Fe1 P2 -104.33(13)
C8 C7 Fe1 P1 -92.10(18)
C12 C7 Fe1 P1 80.19(13)
C8 C7 Fe1 S1 -7.75(18)
C12 C7 Fe1 S1 164.54(13)
C17 N1 Fe1 C18 9.25(17)
C13 N1 Fe1 C18 -171.77(14)
C17 N1 Fe1 C7 -172.08(17)
C13 N1 Fe1 C7 6.90(13)
C17 N1 Fe1 P2 -80.88(15)
C13 N1 Fe1 P2 98.10(13)
C17 N1 Fe1 P1 102.71(15)
C13 N1 Fe1 P1 -78.31(13)
C17 N1 Fe1 S1 163.0(4)
C13 N1 Fe1 S1 -18.0(5)
C29 P2 Fe1 C18 -65.81(9)
C28 P2 Fe1 C18 174.57(12)
C27 P2 Fe1 C18 52.55(12)
C29 P2 Fe1 C7 112.67(9)
C28 P2 Fe1 C7 -6.94(11)
C27 P2 Fe1 C7 -128.97(11)
C29 P2 Fe1 N1 30.47(8)
C28 P2 Fe1 N1 -89.15(11)
C27 P2 Fe1 N1 148.83(11)
C29 P2 Fe1 P1 169.0(2)
C28 P2 Fe1 P1 49.4(2)
C27 P2 Fe1 P1 -72.6(2)
C29 P2 Fe1 S1 -155.08(7)
C28 P2 Fe1 S1 85.30(10)
C27 P2 Fe1 S1 -36.72(10)
C20 P1 Fe1 C18 -144.74(13)
C19 P1 Fe1 C18 -25.29(13)
C21 P1 Fe1 C18 93.47(10)
C20 P1 Fe1 C7 36.88(12)
C19 P1 Fe1 C7 156.32(12)
C21 P1 Fe1 C7 -84.91(9)
C20 P1 Fe1 N1 118.83(12)
C19 P1 Fe1 N1 -121.72(12)
C21 P1 Fe1 N1 -2.96(8)
C20 P1 Fe1 P2 -19.7(3)
C19 P1 Fe1 P2 99.8(2)
C21 P1 Fe1 P2 -141.5(2)
C20 P1 Fe1 S1 -55.78(11)
C19 P1 Fe1 S1 63.67(11)
C21 P1 Fe1 S1 -177.57(7)
C1 S1 Fe1 C18 -150.77(9)
C1 S1 Fe1 C7 30.63(9)
C1 S1 Fe1 N1 55.3(5)
C1 S1 Fe1 P2 -60.84(7)
C1 S1 Fe1 P1 115.97(7)
